data_4333160
loop_
_publ_author_name
'He, Ze'
'Wong, Wai-Yeung'
'Yu, Xiaoming'
'Kwok, Hoi-Sing'
'Lin, Zhenyang'

_publ_section_title
;
 Phosphorescent Platinum(II) Complexes Derived from Multifunctional
 Chromophores:&#x00A0; Synthesis, Structures, Photophysics, and
 Electroluminescence
;
_journal_issue 26
_journal_name_full 'Inorganic Chemistry'
_journal_page_first 10922
_journal_page_last 10937
_journal_paper_doi 10.1021/ic061566c
_journal_volume 45
_journal_year 2006
_chemical_formula_sum 'C28 H24 N2 O2 Pt'
_chemical_formula_weight 615.58
_chemical_name_systematic
; 
 ? 
;
_space_group_IT_number 14
_symmetry_cell_setting monoclinic
_symmetry_space_group_name_Hall '-P 2ybc'
_symmetry_space_group_name_H-M 'P 1 21/c 1'
_atom_sites_solution_hydrogens geom
_atom_sites_solution_primary direct
_atom_sites_solution_secondary difmap
_audit_creation_method SHELXL-97
_cell_angle_alpha 90.00
_cell_angle_beta 103.2660(10)
_cell_angle_gamma 90.00
_cell_formula_units_Z 4
_cell_length_a 13.4384(7)
_cell_length_b 9.5829(5)
_cell_length_c 18.3541(10)
_cell_measurement_temperature 293(2)
_cell_volume 2300.5(2)
_computing_data_reduction SAINT
_computing_structure_refinement 'SHELXL-97 (Sheldrick, 1997)'
_computing_structure_solution 'SHELXS-97 (Sheldrick, 1990)'
_diffrn_ambient_temperature 293(2)
_diffrn_measured_fraction_theta_full 0.935
_diffrn_measured_fraction_theta_max 0.935
_diffrn_measurement_device_type 'Smart CCD'
_diffrn_radiation_monochromator graphite
_diffrn_radiation_source 'fine-focus sealed tube'
_diffrn_radiation_type MoK\a
_diffrn_radiation_wavelength 0.71073
_diffrn_reflns_av_R_equivalents 0.0361
_diffrn_reflns_av_sigmaI/netI 0.0519
_diffrn_reflns_limit_h_max 16
_diffrn_reflns_limit_h_min -17
_diffrn_reflns_limit_k_max 12
_diffrn_reflns_limit_k_min -12
_diffrn_reflns_limit_l_max 16
_diffrn_reflns_limit_l_min -24
_diffrn_reflns_number 13298
_diffrn_reflns_theta_full 28.29
_diffrn_reflns_theta_max 28.29
_diffrn_reflns_theta_min 2.28
_exptl_absorpt_coefficient_mu 6.127
_exptl_absorpt_correction_T_max 1.0000
_exptl_absorpt_correction_T_min 0.8398
_exptl_absorpt_correction_type SADABS
_exptl_crystal_colour yellow
_exptl_crystal_density_diffrn 1.777
_exptl_crystal_density_method 'not measured'
_exptl_crystal_description block
_exptl_crystal_F_000 1200
_exptl_crystal_size_max 0.24
_exptl_crystal_size_mid 0.20
_exptl_crystal_size_min 0.14
_refine_diff_density_max 0.740
_refine_diff_density_min -0.786
_refine_diff_density_rms 0.128
_refine_ls_extinction_method none
_refine_ls_goodness_of_fit_ref 1.039
_refine_ls_hydrogen_treatment mixed
_refine_ls_matrix_type full
_refine_ls_number_parameters 298
_refine_ls_number_reflns 5345
_refine_ls_number_restraints 0
_refine_ls_restrained_S_all 1.039
_refine_ls_R_factor_all 0.0592
_refine_ls_R_factor_gt 0.0304
_refine_ls_shift/su_max 0.001
_refine_ls_shift/su_mean 0.000
_refine_ls_structure_factor_coef Fsqd
_refine_ls_weighting_details 'calc w=1/[\s^2^(Fo^2^)+(0.0228P)^2^+0.3388P] where P=(Fo^2^+2Fc^2^)/3'
_refine_ls_weighting_scheme calc
_refine_ls_wR_factor_gt 0.0561
_refine_ls_wR_factor_ref 0.0647
_reflns_number_gt 3853
_reflns_number_total 5345
_reflns_threshold_expression >2sigma(I)
_cod_data_source_file ic061566csup6.cif
_cod_data_source_block wy1388wm
_cod_depositor_comments
;
The following automatic conversions were performed:

'_symmetry_cell_setting' value 'Monoclinic' changed to 'monoclinic'
according to /home/saulius/struct/CIF-dictionaries/cif_core.dic
dictionary named 'cif_core.dic' version 2.4.2 from 2011-04-26.

Automatic conversion script
Id: cif_fix_values 1891 2012-01-12 08:04:46Z andrius 
;
_cod_original_sg_symbol_H-M P2(1)/c
_cod_database_code 4333160

loop_
_symmetry_equiv_pos_as_xyz
'x, y, z'
'-x, y+1/2, -z+1/2'
'-x, -y, -z'
'x, -y-1/2, z-1/2'

loop_
_atom_site_label
_atom_site_type_symbol
_atom_site_fract_x
_atom_site_fract_y
_atom_site_fract_z
_atom_site_U_iso_or_equiv
_atom_site_adp_type
_atom_site_occupancy
_atom_site_symmetry_multiplicity
_atom_site_calc_flag
_atom_site_refinement_flags
C1 C 1.0160(3) 1.1603(4) 0.1739(3) 0.0315(10) Uani 1 1 d .
C2 C 1.0416(3) 1.0549(5) 0.2261(3) 0.0432(12) Uani 1 1 d .
H2A H 1.0049 0.9718 0.2195 0.052 Uiso 1 1 calc R
C3 C 1.1212(4) 1.0716(6) 0.2880(3) 0.0490(13) Uani 1 1 d .
H3A H 1.1373 1.0004 0.3232 0.059 Uiso 1 1 calc R
C4 C 1.1770(3) 1.1939(6) 0.2979(3) 0.0495(14) Uani 1 1 d .
H4A H 1.2306 1.2055 0.3396 0.059 Uiso 1 1 calc R
C5 C 1.1528(4) 1.2977(6) 0.2457(3) 0.0467(13) Uani 1 1 d .
H5A H 1.1906 1.3799 0.2518 0.056 Uiso 1 1 calc R
C6 C 1.0725(3) 1.2816(5) 0.1839(3) 0.0413(12) Uani 1 1 d .
H6A H 1.0567 1.3530 0.1488 0.050 Uiso 1 1 calc R
C7 C 0.9328(3) 1.1894(5) 0.0405(3) 0.0374(11) Uani 1 1 d .
C8 C 1.0233(4) 1.1746(5) 0.0164(3) 0.0463(13) Uani 1 1 d .
H8A H 1.0792 1.1310 0.0473 0.056 Uiso 1 1 calc R
C9 C 1.0309(4) 1.2233(6) -0.0522(3) 0.0586(15) Uani 1 1 d .
H9A H 1.0922 1.2136 -0.0670 0.070 Uiso 1 1 calc R
C10 C 0.9496(5) 1.2859(6) -0.0990(3) 0.0629(16) Uani 1 1 d .
H10A H 0.9555 1.3199 -0.1453 0.076 Uiso 1 1 calc R
C11 C 0.8588(4) 1.2979(6) -0.0770(3) 0.0614(16) Uani 1 1 d .
H11A H 0.8025 1.3384 -0.1091 0.074 Uiso 1 1 calc R
C12 C 0.8504(4) 1.2502(5) -0.0071(3) 0.0478(13) Uani 1 1 d .
H12A H 0.7889 1.2595 0.0074 0.057 Uiso 1 1 calc R
C13 C 0.8328(3) 1.1143(5) 0.1312(3) 0.0334(10) Uani 1 1 d .
C14 C 0.7630(3) 1.0247(4) 0.0871(3) 0.0330(10) Uani 1 1 d .
H14A H 0.7793 0.9829 0.0456 0.040 Uiso 1 1 calc R
C15 C 0.6685(3) 0.9957(4) 0.1037(3) 0.0321(10) Uani 1 1 d .
C16 C 0.6449(3) 1.0644(5) 0.1660(3) 0.0322(10) Uani 1 1 d .
C17 C 0.7156(3) 1.1525(4) 0.2101(3) 0.0369(11) Uani 1 1 d .
H17A H 0.6994 1.1957 0.2513 0.044 Uiso 1 1 calc R
C18 C 0.8094(3) 1.1776(5) 0.1943(3) 0.0372(11) Uani 1 1 d .
H18A H 0.8566 1.2356 0.2249 0.045 Uiso 1 1 calc R
C19 C 0.5428(3) 1.0373(5) 0.1771(3) 0.0379(11) Uani 1 1 d .
C20 C 0.4972(4) 1.0970(5) 0.2302(3) 0.0503(14) Uani 1 1 d .
H20A H 0.5337 1.1582 0.2659 0.060 Uiso 1 1 calc R
C21 C 0.3969(4) 1.0643(7) 0.2293(4) 0.0607(17) Uani 1 1 d .
H21A H 0.3658 1.1039 0.2647 0.073 Uiso 1 1 calc R
C22 C 0.3436(4) 0.9760(6) 0.1779(3) 0.0575(16) Uani 1 1 d .
H22A H 0.2759 0.9551 0.1776 0.069 Uiso 1 1 calc R
C23 C 0.3892(3) 0.9173(6) 0.1262(3) 0.0512(14) Uani 1 1 d .
H23A H 0.3522 0.8565 0.0905 0.061 Uiso 1 1 calc R
C24 C 0.7057(4) 0.6602(6) -0.1021(4) 0.0636(17) Uani 1 1 d .
H24A H 0.7659 0.7150 -0.0832 0.095 Uiso 1 1 calc R
H24B H 0.6821 0.6763 -0.1548 0.095 Uiso 1 1 calc R
H24C H 0.7216 0.5631 -0.0933 0.095 Uiso 1 1 calc R
C25 C 0.6236(4) 0.7012(5) -0.0627(3) 0.0409(12) Uani 1 1 d .
C26 C 0.5297(4) 0.6335(5) -0.0818(3) 0.0490(13) Uani 1 1 d .
H26A H 0.5207 0.5708 -0.1215 0.059 Uiso 1 1 calc R
C27 C 0.4476(4) 0.6492(5) -0.0480(3) 0.0442(12) Uani 1 1 d .
C28 C 0.3548(4) 0.5582(5) -0.0763(3) 0.0530(14) Uani 1 1 d .
H28A H 0.3039 0.5783 -0.0486 0.079 Uiso 1 1 calc R
H28B H 0.3742 0.4617 -0.0698 0.079 Uiso 1 1 calc R
H28C H 0.3274 0.5767 -0.1285 0.079 Uiso 1 1 calc R
N1 N 0.9283(3) 1.1436(4) 0.1131(2) 0.0383(9) Uani 1 1 d .
N2 N 0.4889(3) 0.9468(4) 0.1261(2) 0.0374(9) Uani 1 1 d .
O1 O 0.6499(2) 0.7953(3) -0.0138(2) 0.0440(8) Uani 1 1 d .
O2 O 0.4431(2) 0.7304(4) 0.0056(2) 0.0449(9) Uani 1 1 d .
Pt1 Pt 0.562139(12) 0.867099(18) 0.052541(11) 0.03389(7) Uani 1 1 d .

loop_
_atom_site_aniso_label
_atom_site_aniso_U_11
_atom_site_aniso_U_22
_atom_site_aniso_U_33
_atom_site_aniso_U_23
_atom_site_aniso_U_13
_atom_site_aniso_U_12
C1 0.023(2) 0.040(3) 0.032(3) -0.006(2) 0.0051(19) -0.0014(18)
C2 0.035(3) 0.046(3) 0.047(3) -0.002(3) 0.006(2) -0.006(2)
C3 0.036(3) 0.061(3) 0.044(3) 0.003(3) -0.002(2) 0.011(3)
C4 0.025(2) 0.070(4) 0.050(4) -0.026(3) 0.002(2) 0.002(2)
C5 0.036(3) 0.055(3) 0.050(3) -0.018(3) 0.012(3) -0.010(2)
C6 0.041(3) 0.044(3) 0.039(3) -0.004(2) 0.010(2) -0.007(2)
C7 0.035(3) 0.042(3) 0.033(3) 0.000(2) 0.005(2) -0.010(2)
C8 0.036(3) 0.060(3) 0.043(3) 0.003(3) 0.007(2) -0.002(2)
C9 0.052(3) 0.080(4) 0.049(4) -0.002(3) 0.022(3) -0.003(3)
C10 0.076(4) 0.081(4) 0.036(3) 0.007(3) 0.024(3) -0.015(4)
C11 0.059(4) 0.076(4) 0.044(4) 0.014(3) 0.001(3) 0.001(3)
C12 0.036(3) 0.066(4) 0.042(3) 0.009(3) 0.008(2) 0.000(2)
C13 0.026(2) 0.039(3) 0.034(3) 0.005(2) 0.0059(19) -0.0001(19)
C14 0.027(2) 0.043(3) 0.029(3) -0.002(2) 0.007(2) -0.005(2)
C15 0.029(2) 0.036(2) 0.031(3) 0.010(2) 0.006(2) 0.0072(19)
C16 0.022(2) 0.036(2) 0.039(3) 0.009(2) 0.007(2) 0.0009(18)
C17 0.041(3) 0.042(3) 0.027(3) -0.006(2) 0.008(2) 0.008(2)
C18 0.031(2) 0.039(3) 0.038(3) -0.008(2) 0.001(2) -0.002(2)
C19 0.033(2) 0.043(3) 0.038(3) 0.009(2) 0.010(2) 0.007(2)
C20 0.044(3) 0.060(4) 0.051(3) 0.004(3) 0.017(3) 0.010(3)
C21 0.050(3) 0.075(4) 0.070(4) 0.020(4) 0.039(3) 0.022(3)
C22 0.034(3) 0.071(4) 0.073(5) 0.015(4) 0.025(3) 0.004(3)
C23 0.027(2) 0.063(3) 0.064(4) 0.018(3) 0.011(3) 0.001(2)
C24 0.056(3) 0.069(4) 0.068(4) -0.014(3) 0.018(3) 0.002(3)
C25 0.040(3) 0.043(3) 0.039(3) -0.001(2) 0.007(2) 0.002(2)
C26 0.049(3) 0.045(3) 0.050(3) -0.012(3) 0.004(3) -0.003(3)
C27 0.039(3) 0.042(3) 0.046(3) 0.006(3) -0.003(2) -0.008(2)
C28 0.037(3) 0.055(3) 0.060(4) 0.004(3) -0.003(3) -0.009(2)
N1 0.0231(18) 0.055(2) 0.035(2) 0.000(2) 0.0041(16) -0.0093(17)
N2 0.0267(19) 0.044(2) 0.042(3) 0.013(2) 0.0094(18) 0.0038(17)
O1 0.0366(18) 0.047(2) 0.050(2) -0.0082(18) 0.0141(17) -0.0073(15)
O2 0.0281(17) 0.049(2) 0.054(2) 0.0045(19) 0.0010(17) -0.0091(14)
Pt1 0.02351(9) 0.03882(10) 0.03828(11) 0.00318(10) 0.00493(7) -0.00263(9)

loop_
_atom_type_symbol
_atom_type_description
_atom_type_scat_dispersion_real
_atom_type_scat_dispersion_imag
_atom_type_scat_source
C C 0.0033 0.0016 'International Tables Vol C Tables 4.2.6.8 and 6.1.1.4'
H H 0.0000 0.0000 'International Tables Vol C Tables 4.2.6.8 and 6.1.1.4'
N N 0.0061 0.0033 'International Tables Vol C Tables 4.2.6.8 and 6.1.1.4'
O O 0.0106 0.0060 'International Tables Vol C Tables 4.2.6.8 and 6.1.1.4'
Pt Pt -1.7033 8.3905 'International Tables Vol C Tables 4.2.6.8 and 6.1.1.4'

loop_
_geom_angle_atom_site_label_1
_geom_angle_atom_site_label_2
_geom_angle_atom_site_label_3
_geom_angle
C6 C1 C2 118.9(4)
C6 C1 N1 121.8(4)
C2 C1 N1 119.3(4)
C3 C2 C1 120.6(4)
C2 C3 C4 120.1(5)
C5 C4 C3 119.4(5)
C4 C5 C6 120.6(5)
C1 C6 C5 120.4(5)
C12 C7 C8 118.4(5)
C12 C7 N1 121.9(4)
C8 C7 N1 119.7(4)
C9 C8 C7 120.8(5)
C10 C9 C8 120.7(5)
C9 C10 C11 119.2(5)
C10 C11 C12 120.6(5)
C7 C12 C11 120.2(5)
C14 C13 C18 120.0(4)
C14 C13 N1 120.7(4)
C18 C13 N1 119.4(4)
C13 C14 C15 121.4(4)
C14 C15 C16 117.8(4)
C14 C15 Pt1 128.3(4)
C16 C15 Pt1 113.9(3)
C17 C16 C15 120.3(4)
C17 C16 C19 124.6(4)
C15 C16 C19 115.1(4)
C18 C17 C16 121.4(4)
C17 C18 C13 119.1(4)
N2 C19 C20 119.7(4)
N2 C19 C16 112.8(4)
C20 C19 C16 127.4(5)
C21 C20 C19 119.1(5)
C22 C21 C20 120.8(5)
C21 C22 C23 119.7(5)
C22 C23 N2 120.8(5)
O1 C25 C26 126.9(5)
O1 C25 C24 114.3(4)
C26 C25 C24 118.8(5)
C25 C26 C27 127.1(5)
O2 C27 C26 126.6(4)
O2 C27 C28 116.0(5)
C26 C27 C28 117.4(5)
C7 N1 C13 121.0(4)
C7 N1 C1 119.6(3)
C13 N1 C1 117.6(4)
C19 N2 C23 119.9(4)
C19 N2 Pt1 116.3(3)
C23 N2 Pt1 123.8(4)
C25 O1 Pt1 124.8(3)
C27 O2 Pt1 122.4(3)
C15 Pt1 N2 81.56(17)
C15 Pt1 O1 92.37(16)
N2 Pt1 O1 173.62(14)
C15 Pt1 O2 175.24(16)
N2 Pt1 O2 93.97(15)
O1 Pt1 O2 92.04(13)

loop_
_geom_bond_atom_site_label_1
_geom_bond_atom_site_label_2
_geom_bond_distance
C1 C6 1.378(6)
C1 C2 1.380(6)
C1 N1 1.433(5)
C2 C3 1.380(6)
C3 C4 1.380(7)
C4 C5 1.368(7)
C5 C6 1.383(7)
C7 C12 1.373(6)
C7 C8 1.393(6)
C7 N1 1.417(6)
C8 C9 1.368(7)
C9 C10 1.365(8)
C10 C11 1.376(8)
C11 C12 1.389(7)
C13 C14 1.387(6)
C13 C18 1.404(6)
C13 N1 1.427(5)
C14 C15 1.400(5)
C15 C16 1.416(6)
C15 Pt1 1.957(4)
C16 C17 1.386(6)
C16 C19 1.455(6)
C17 C18 1.378(6)
C19 N2 1.358(6)
C19 C20 1.388(7)
C20 C21 1.381(7)
C21 C22 1.346(8)
C22 C23 1.364(7)
C23 N2 1.370(5)
C24 C25 1.502(7)
C25 O1 1.265(5)
C25 C26 1.391(6)
C26 C27 1.392(7)
C27 O2 1.266(6)
C27 C28 1.513(6)
N2 Pt1 1.995(4)
O1 Pt1 2.001(3)
O2 Pt1 2.094(3)
